data_8106014
loop_
_publ_author_name
'Ha, Kwang'

_publ_section_title
;
 Crystal structure of
 (pyridine-2-carboxylato-\k2N,O)-[2-(2-pyridyl)phenyl-\k2N,C1]palladium(II),
 C17H12N2O2Pd
;
_journal_issue 6
_journal_name_full 'Zeitschrift f\"ur Kristallographie - New Crystal Structures'
_journal_page_first 1299
_journal_page_last 1300
_journal_paper_doi 10.1515/ncrs-2019-0423
_journal_volume 234
_journal_year 2019
_chemical_formula_moiety 'C17 H12 N2 O2 Pd'
_chemical_formula_sum 'C17 H12 N2 O2 Pd'
_chemical_formula_weight 382.69
_chemical_name_systematic
;
(pyridine-2-carboxylato-\k^2^<i>N,O</i>)
[2-(2-pyridyl)phenyl-\k^2^<i>N,C</i>^1^]palladium(II))
;
_space_group_crystal_system orthorhombic
_space_group_IT_number 33
_space_group_name_Hall 'P 2c -2n'
_space_group_name_H-M_alt 'P n a 21'
_atom_sites_solution_hydrogens geom
_atom_sites_solution_primary direct
_atom_sites_solution_secondary difmap
_audit_creation_method SHELXL-2014/7
_cell_angle_alpha 90
_cell_angle_beta 90
_cell_angle_gamma 90
_cell_formula_units_Z 4
_cell_length_a 20.6775(12)
_cell_length_b 11.7539(7)
_cell_length_c 5.4868(3)
_cell_measurement_reflns_used 9651
_cell_measurement_temperature 223(2)
_cell_measurement_theta_max 26.10
_cell_measurement_theta_min 2.62
_cell_volume 1333.52(13)
_computing_cell_refinement 'Bruker SAINT [1]'
_computing_data_collection 'Bruker APEX2 [1]'
_computing_data_reduction 'Bruker SAINT [1]'
_computing_molecular_graphics 'ORTEP-III [3]'
_computing_publication_material 'SHELXL-2014/7 [2]'
_computing_structure_refinement 'SHELXL-2014/7 [2]'
_computing_structure_solution 'SHELXL-2014/7 [2]'
_diffrn_ambient_temperature 223(2)
_diffrn_measured_fraction_theta_full 0.999
_diffrn_measured_fraction_theta_max 0.995
_diffrn_measurement_device_type 'PHOTON 100 CMOS detector'
_diffrn_measurement_method '\f and \w scans'
_diffrn_radiation_type MoK\a
_diffrn_radiation_wavelength 0.71073
_diffrn_reflns_av_R_equivalents 0.0394
_diffrn_reflns_av_unetI/netI 0.0150
_diffrn_reflns_Laue_measured_fraction_full 0.999
_diffrn_reflns_Laue_measured_fraction_max 0.995
_diffrn_reflns_limit_h_max 25
_diffrn_reflns_limit_h_min -25
_diffrn_reflns_limit_k_max 14
_diffrn_reflns_limit_k_min -14
_diffrn_reflns_limit_l_max 6
_diffrn_reflns_limit_l_min -6
_diffrn_reflns_number 35546
_diffrn_reflns_point_group_measured_fraction_full 0.999
_diffrn_reflns_point_group_measured_fraction_max 0.994
_diffrn_reflns_theta_full 25.242
_diffrn_reflns_theta_max 26.100
_diffrn_reflns_theta_min 2.624
_diffrn_source 'sealed tube'
_exptl_absorpt_coefficient_mu 1.400
_exptl_absorpt_correction_T_max 0.7453
_exptl_absorpt_correction_T_min 0.6558
_exptl_absorpt_correction_type multi-scan
_exptl_absorpt_process_details 'SADABS (Bruker, 2016) [1]'
_exptl_crystal_colour Yellow
_exptl_crystal_density_diffrn 1.906
_exptl_crystal_description Stick
_exptl_crystal_F_000 760
_exptl_crystal_size_max 0.24
_exptl_crystal_size_mid 0.16
_exptl_crystal_size_min 0.08
_refine_diff_density_max 0.305
_refine_diff_density_min -0.188
_refine_diff_density_rms 0.053
_refine_ls_abs_structure_details
;
 Flack x determined using 1079 quotients [(I+)-(I-)]/[(I+)+(I-)]
 (Parsons, Flack and Wagner, Acta Cryst. B69 (2013) 249-259).
;
_refine_ls_abs_structure_Flack -0.015(11)
_refine_ls_extinction_coef .
_refine_ls_extinction_method none
_refine_ls_goodness_of_fit_ref 1.088
_refine_ls_hydrogen_treatment constr
_refine_ls_matrix_type full
_refine_ls_number_parameters 199
_refine_ls_number_reflns 2632
_refine_ls_number_restraints 1
_refine_ls_restrained_S_all 1.087
_refine_ls_R_factor_all 0.0179
_refine_ls_R_factor_gt 0.0154
_refine_ls_shift/su_max 0.000
_refine_ls_shift/su_mean 0.000
_refine_ls_structure_factor_coef Fsqd
_refine_ls_weighting_details 'w=1/[\s^2^(Fo^2^)+(0.0176P)^2^+0.5248P] where P=(Fo^2^+2Fc^2^)/3'
_refine_ls_weighting_scheme calc
_refine_ls_wR_factor_gt 0.0362
_refine_ls_wR_factor_ref 0.0373
_reflns_Friedel_coverage 0.799
_reflns_Friedel_fraction_full 0.999
_reflns_Friedel_fraction_max 0.993
_reflns_number_gt 2504
_reflns_number_total 2632
_reflns_threshold_expression 'I > 2\s(I)'
_cod_data_source_file suppl_ncrs-2019-0423_suppl.cif
_cod_data_source_block Pd(pic)(2ppy)
_cod_depositor_comments
;
The following automatic conversions were performed:

data item '_exptl_absorpt_correction_type' value 'Multi-scan' was
changed to 'multi-scan' in accordance with the built-in table derived
from the CIF Core dictionary named 'cif_core.dic' version 2.4.5 last
updated on 2014-11-21.

Automatic conversion script
Id: cif_fix_values 8738 2021-04-28 16:35:53Z antanas 
;
_cod_database_code 8106014
_shelx_shelxl_version_number 2014/7
_shelx_space_group_comment
;
The symmetry employed for this shelxl refinement is uniquely defined
by the following loop, which should always be used as a source of
symmetry information in preference to the above space-group names.
They are only intended as comments.
;
_shelx_estimated_absorpt_t_min 0.730
_shelx_estimated_absorpt_t_max 0.896

loop_
_space_group_symop_operation_xyz
'x, y, z'
'-x, -y, z+1/2'
'x+1/2, -y+1/2, z'
'-x+1/2, y+1/2, z+1/2'

loop_
_atom_site_label
_atom_site_type_symbol
_atom_site_fract_x
_atom_site_fract_y
_atom_site_fract_z
_atom_site_U_iso_or_equiv
_atom_site_adp_type
_atom_site_occupancy
_atom_site_site_symmetry_order
_atom_site_calc_flag
_atom_site_refinement_flags_posn
_atom_site_refinement_flags_adp
_atom_site_refinement_flags_occupancy
_atom_site_disorder_assembly
_atom_site_disorder_group
Pd1 Pd 0.12211(2) 0.21429(2) 0.57143(9) 0.01919(7) Uani 1 1 d . . . . .
O1 O 0.11682(11) 0.3681(2) 0.3816(5) 0.0298(6) Uani 1 1 d . . . . .
O2 O 0.15704(11) 0.45801(18) 0.0592(7) 0.0372(5) Uani 1 1 d . . . . .
N1 N 0.19748(13) 0.1927(2) 0.3261(5) 0.0207(6) Uani 1 1 d . . . . .
N2 N 0.04798(12) 0.2547(2) 0.7914(5) 0.0220(6) Uani 1 1 d . . . . .
C1 C 0.24097(15) 0.1085(3) 0.3061(7) 0.0250(7) Uani 1 1 d . . . . .
H1 H 0.2421 0.0524 0.4280 0.030 Uiso 1 1 calc R U . . .
C2 C 0.28395(16) 0.1004(3) 0.1159(7) 0.0285(9) Uani 1 1 d . . . . .
H2 H 0.3136 0.0399 0.1085 0.034 Uiso 1 1 calc R U . . .
C3 C 0.28310(17) 0.1822(3) -0.0637(7) 0.0275(8) Uani 1 1 d . . . . .
H3 H 0.3108 0.1770 -0.1992 0.033 Uiso 1 1 calc R U . . .
C4 C 0.24051(18) 0.2721(3) -0.0397(7) 0.0245(7) Uani 1 1 d . . . . .
H4 H 0.2400 0.3306 -0.1566 0.029 Uiso 1 1 calc R U . . .
C5 C 0.19899(17) 0.2761(3) 0.1547(6) 0.0206(7) Uani 1 1 d . . . . .
C6 C 0.15395(15) 0.3763(3) 0.1957(6) 0.0252(7) Uani 1 1 d . . . . .
C7 C 0.01218(17) 0.3487(3) 0.7632(7) 0.0296(8) Uani 1 1 d . . . . .
H7 H 0.0201 0.3960 0.6283 0.036 Uiso 1 1 calc R U . . .
C8 C -0.03583(17) 0.3783(3) 0.9252(7) 0.0317(8) Uani 1 1 d . . . . .
H8 H -0.0611 0.4437 0.9001 0.038 Uiso 1 1 calc R U . . .
C9 C -0.04577(16) 0.3093(3) 1.1258(6) 0.0314(10) Uani 1 1 d . . . . .
H9 H -0.0769 0.3292 1.2431 0.038 Uiso 1 1 calc R U . . .
C10 C -0.00992(17) 0.2112(3) 1.1533(6) 0.0260(8) Uani 1 1 d . . . . .
H10 H -0.0173 0.1627 1.2866 0.031 Uiso 1 1 calc R U . . .
C11 C 0.03708(16) 0.1848(3) 0.9821(6) 0.0207(7) Uani 1 1 d . . . . .
C12 C 0.07794(15) 0.0825(3) 0.9784(5) 0.0201(7) Uani 1 1 d . . . . .
C13 C 0.07357(15) -0.0025(3) 1.1536(6) 0.0240(7) Uani 1 1 d . . . . .
H13 H 0.0448 0.0058 1.2851 0.029 Uiso 1 1 calc R U . . .
C14 C 0.11138(16) -0.0992(3) 1.1352(6) 0.0255(8) Uani 1 1 d . . . . .
H14 H 0.1094 -0.1561 1.2553 0.031 Uiso 1 1 calc R U . . .
C15 C 0.15196(18) -0.1106(3) 0.9379(7) 0.0271(8) Uani 1 1 d . . . . .
H15 H 0.1770 -0.1768 0.9216 0.033 Uiso 1 1 calc R U . . .
C16 C 0.15641(16) -0.0259(3) 0.7628(6) 0.0251(7) Uani 1 1 d . . . . .
H16 H 0.1842 -0.0365 0.6292 0.030 Uiso 1 1 calc R U . . .
C17 C 0.12098(14) 0.0742(3) 0.7791(6) 0.0187(6) Uani 1 1 d . . . . .

loop_
_atom_site_aniso_label
_atom_site_aniso_U_11
_atom_site_aniso_U_22
_atom_site_aniso_U_33
_atom_site_aniso_U_23
_atom_site_aniso_U_13
_atom_site_aniso_U_12
Pd1 0.02014(11) 0.01688(11) 0.02053(11) 0.00326(16) 0.00248(16) 0.00034(8)
O1 0.0323(13) 0.0211(12) 0.0362(14) 0.0082(11) 0.0088(11) 0.0047(10)
O2 0.0441(13) 0.0262(11) 0.0413(13) 0.0132(19) 0.006(2) 0.0028(9)
N1 0.0198(13) 0.0208(14) 0.0215(14) 0.0034(11) -0.0005(11) -0.0030(11)
N2 0.0220(14) 0.0179(13) 0.0261(16) -0.0006(11) 0.0018(12) -0.0007(11)
C1 0.0242(17) 0.0214(17) 0.0293(18) 0.0057(14) 0.0017(14) 0.0012(14)
C2 0.0242(15) 0.0255(16) 0.036(3) 0.0018(16) 0.0015(15) -0.0008(12)
C3 0.0237(18) 0.035(2) 0.0233(18) -0.0009(16) 0.0054(14) -0.0085(15)
C4 0.026(2) 0.026(2) 0.0219(16) 0.0051(14) -0.0036(14) -0.0091(15)
C5 0.0205(17) 0.0203(17) 0.0211(16) 0.0028(12) -0.0046(12) -0.0064(13)
C6 0.0221(17) 0.0243(18) 0.0293(18) 0.0029(15) -0.0036(15) -0.0051(14)
C7 0.0320(19) 0.0206(17) 0.036(2) 0.0030(15) 0.0037(15) 0.0013(15)
C8 0.0257(19) 0.0234(19) 0.046(2) -0.0042(17) 0.0005(17) 0.0039(15)
C9 0.0220(16) 0.0391(19) 0.033(3) -0.0104(15) 0.0052(13) 0.0032(14)
C10 0.0224(18) 0.032(2) 0.0237(18) -0.0004(14) 0.0019(12) -0.0026(14)
C11 0.0163(17) 0.0227(17) 0.0232(16) -0.0014(12) -0.0030(11) -0.0045(13)
C12 0.0171(16) 0.0225(18) 0.0207(15) -0.0014(12) -0.0027(11) -0.0030(13)
C13 0.0212(16) 0.0293(19) 0.0215(17) 0.0030(13) 0.0021(12) -0.0048(14)
C14 0.0284(18) 0.0247(16) 0.023(2) 0.0064(12) -0.0027(13) -0.0027(13)
C15 0.0260(19) 0.0199(18) 0.036(2) 0.0042(15) 0.0014(16) 0.0019(15)
C16 0.0233(18) 0.0251(18) 0.0269(18) 0.0039(14) 0.0068(14) 0.0011(14)
C17 0.0187(15) 0.0183(15) 0.0191(15) 0.0010(12) -0.0025(12) -0.0018(13)

loop_
_atom_type_symbol
_atom_type_description
_atom_type_scat_dispersion_real
_atom_type_scat_dispersion_imag
_atom_type_scat_source
C C 0.0033 0.0016 'International Tables Vol C Tables 4.2.6.8 and 6.1.1.4'
H H 0.0000 0.0000 'International Tables Vol C Tables 4.2.6.8 and 6.1.1.4'
N N 0.0061 0.0033 'International Tables Vol C Tables 4.2.6.8 and 6.1.1.4'
O O 0.0106 0.0060 'International Tables Vol C Tables 4.2.6.8 and 6.1.1.4'
Pd Pd -0.9988 1.0072 'International Tables Vol C Tables 4.2.6.8 and 6.1.1.4'

loop_
_geom_angle_atom_site_label_1
_geom_angle_atom_site_label_2
_geom_angle_atom_site_label_3
_geom_angle
_geom_angle_site_symmetry_1
_geom_angle_site_symmetry_3
C17 Pd1 N2 80.99(12) . .
C17 Pd1 N1 106.09(11) . .
N2 Pd1 N1 172.89(11) . .
C17 Pd1 O1 174.03(11) . .
N2 Pd1 O1 93.18(10) . .
N1 Pd1 O1 79.73(10) . .
C6 O1 Pd1 115.5(2) . .
C1 N1 C5 117.4(3) . .
C1 N1 Pd1 130.3(2) . .
C5 N1 Pd1 112.2(2) . .
C7 N2 C11 120.0(3) . .
C7 N2 Pd1 123.2(2) . .
C11 N2 Pd1 116.8(2) . .
N1 C1 C2 123.1(3) . .
N1 C1 H1 118.4 . .
C2 C1 H1 118.4 . .
C1 C2 C3 119.2(3) . .
C1 C2 H2 120.4 . .
C3 C2 H2 120.4 . .
C2 C3 C4 118.3(3) . .
C2 C3 H3 120.9 . .
C4 C3 H3 120.9 . .
C5 C4 C3 120.0(3) . .
C5 C4 H4 120.0 . .
C3 C4 H4 120.0 . .
N1 C5 C4 121.9(3) . .
N1 C5 C6 116.3(3) . .
C4 C5 C6 121.7(3) . .
O2 C6 O1 125.4(3) . .
O2 C6 C5 119.2(3) . .
O1 C6 C5 115.3(3) . .
N2 C7 C8 122.2(3) . .
N2 C7 H7 118.9 . .
C8 C7 H7 118.9 . .
C7 C8 C9 118.2(3) . .
C7 C8 H8 120.9 . .
C9 C8 H8 120.9 . .
C10 C9 C8 119.9(3) . .
C10 C9 H9 120.1 . .
C8 C9 H9 120.1 . .
C9 C10 C11 119.3(3) . .
C9 C10 H10 120.4 . .
C11 C10 H10 120.4 . .
N2 C11 C10 120.4(3) . .
N2 C11 C12 113.0(3) . .
C10 C11 C12 126.5(3) . .
C13 C12 C17 121.8(3) . .
C13 C12 C11 122.8(3) . .
C17 C12 C11 115.4(3) . .
C14 C13 C12 120.2(3) . .
C14 C13 H13 119.9 . .
C12 C13 H13 119.9 . .
C15 C14 C13 118.8(3) . .
C15 C14 H14 120.6 . .
C13 C14 H14 120.6 . .
C14 C15 C16 121.1(3) . .
C14 C15 H15 119.5 . .
C16 C15 H15 119.5 . .
C15 C16 C17 121.9(3) . .
C15 C16 H16 119.0 . .
C17 C16 H16 119.0 . .
C16 C17 C12 116.1(3) . .
C16 C17 Pd1 130.8(2) . .
C12 C17 Pd1 113.0(2) . .

loop_
_geom_bond_atom_site_label_1
_geom_bond_atom_site_label_2
_geom_bond_distance
_geom_bond_site_symmetry_2
Pd1 C17 2.002(3) .
Pd1 N2 2.008(3) .
Pd1 N1 2.075(3) .
Pd1 O1 2.089(2) .
O1 C6 1.280(4) .
O2 C6 1.220(4) .
N1 C1 1.342(4) .
N1 C5 1.359(4) .
N2 C7 1.339(4) .
N2 C11 1.349(4) .
C1 C2 1.374(5) .
C1 H1 0.9400 .
C2 C3 1.376(5) .
C2 H2 0.9400 .
C3 C4 1.382(5) .
C3 H3 0.9400 .
C4 C5 1.370(5) .
C4 H4 0.9400 .
C5 C6 1.518(5) .
C7 C8 1.378(5) .
C7 H7 0.9400 .
C8 C9 1.382(5) .
C8 H8 0.9400 .
C9 C10 1.380(5) .
C9 H9 0.9400 .
C10 C11 1.386(5) .
C10 H10 0.9400 .
C11 C12 1.470(5) .
C12 C13 1.389(4) .
C12 C17 1.413(4) .
C13 C14 1.383(5) .
C13 H13 0.9400 .
C14 C15 1.376(5) .
C14 H14 0.9400 .
C15 C16 1.386(5) .
C15 H15 0.9400 .
C16 C17 1.389(4) .
C16 H16 0.9400 .

loop_
_geom_hbond_atom_site_label_D
_geom_hbond_atom_site_label_H
_geom_hbond_atom_site_label_A
_geom_hbond_distance_DH
_geom_hbond_distance_HA
_geom_hbond_distance_DA
_geom_hbond_angle_DHA
_geom_hbond_site_symmetry_A
C1 H1 O2 0.94 2.47 3.083(4) 122.9 4_545
C7 H7 O1 0.94 2.44 3.020(4) 120.0 .
C8 H8 O1 0.94 2.50 3.428(4) 170.9 2_565

loop_
_geom_torsion_atom_site_label_1
_geom_torsion_atom_site_label_2
_geom_torsion_atom_site_label_3
_geom_torsion_atom_site_label_4
_geom_torsion
_geom_torsion_site_symmetry_1
_geom_torsion_site_symmetry_2
_geom_torsion_site_symmetry_3
_geom_torsion_site_symmetry_4
C5 N1 C1 C2 -3.4(5) . . . .
Pd1 N1 C1 C2 172.7(3) . . . .
N1 C1 C2 C3 0.2(5) . . . .
C1 C2 C3 C4 2.7(5) . . . .
C2 C3 C4 C5 -2.3(5) . . . .
C1 N1 C5 C4 3.7(5) . . . .
Pd1 N1 C5 C4 -173.1(2) . . . .
C1 N1 C5 C6 -174.0(3) . . . .
Pd1 N1 C5 C6 9.2(3) . . . .
C3 C4 C5 N1 -0.9(5) . . . .
C3 C4 C5 C6 176.7(3) . . . .
Pd1 O1 C6 O2 178.6(3) . . . .
Pd1 O1 C6 C5 -4.1(4) . . . .
N1 C5 C6 O2 173.9(3) . . . .
C4 C5 C6 O2 -3.8(5) . . . .
N1 C5 C6 O1 -3.6(4) . . . .
C4 C5 C6 O1 178.7(3) . . . .
C11 N2 C7 C8 0.7(5) . . . .
Pd1 N2 C7 C8 -175.8(3) . . . .
N2 C7 C8 C9 1.5(6) . . . .
C7 C8 C9 C10 -2.8(5) . . . .
C8 C9 C10 C11 1.9(5) . . . .
C7 N2 C11 C10 -1.7(5) . . . .
Pd1 N2 C11 C10 175.1(2) . . . .
C7 N2 C11 C12 176.7(3) . . . .
Pd1 N2 C11 C12 -6.6(3) . . . .
C9 C10 C11 N2 0.4(5) . . . .
C9 C10 C11 C12 -177.7(3) . . . .
N2 C11 C12 C13 -178.2(3) . . . .
C10 C11 C12 C13 0.0(5) . . . .
N2 C11 C12 C17 -0.1(4) . . . .
C10 C11 C12 C17 178.1(3) . . . .
C17 C12 C13 C14 -0.7(5) . . . .
C11 C12 C13 C14 177.3(3) . . . .
C12 C13 C14 C15 -1.6(5) . . . .
C13 C14 C15 C16 1.6(5) . . . .
C14 C15 C16 C17 0.7(5) . . . .
C15 C16 C17 C12 -2.8(5) . . . .
C15 C16 C17 Pd1 174.9(3) . . . .
C13 C12 C17 C16 2.8(5) . . . .
C11 C12 C17 C16 -175.3(3) . . . .
C13 C12 C17 Pd1 -175.3(2) . . . .
C11 C12 C17 Pd1 6.6(3) . . . .
